data_4326320
loop_
_publ_author_name
'Qiao Zhang'
'John D. Gorden'
'Ronald J. Beyers'
'Christian R. Goldsmith'

_publ_section_title
;
 Manganese(II)-Containing MRI Contrast Agent Employing a Neutral and
 Non-Macrocyclic Ligand
;
_journal_name_full 'Inorganic Chemistry'
_journal_page_first 9365
_journal_page_last 9373
_journal_paper_doi 10.1021/ic2009495
_journal_volume 50
_journal_year 2011
_chemical_absolute_configuration ad
_chemical_compound_source 'synthesis as described'
_chemical_formula_moiety 'C22 H32 Fe N4 O5, 2(C F3 O3 S)'
_chemical_formula_sum 'C24 H32 F6 Fe N4 O11 S2'
_chemical_formula_weight 786.51
_chemical_name_systematic
;
 ?
;
_space_group_IT_number 43
_symmetry_cell_setting orthorhombic
_symmetry_Int_Tables_number 43
_symmetry_space_group_name_Hall 'F 2 -2d'
_symmetry_space_group_name_H-M 'F d d 2'
_atom_sites_solution_hydrogens geom
_atom_sites_solution_primary direct
_atom_sites_solution_secondary difmap
_audit_conform_dict_location ftp://ftp.iucr.org/pub/cif_core.dic
_audit_conform_dict_name cif_core.dic
_audit_conform_dict_version 2.3
_audit_creation_date 2010-07-08T17:14:46-00:00
_audit_creation_method 'WinGX routine CIF_UPDATE'
_cell_angle_alpha 90
_cell_angle_beta 90
_cell_angle_gamma 90
_cell_formula_units_Z 8
_cell_length_a 13.983(2)
_cell_length_b 47.723(8)
_cell_length_c 9.4858(15)
_cell_measurement_reflns_used 3390
_cell_measurement_temperature 198(2)
_cell_measurement_theta_max 28.35
_cell_measurement_theta_min 1.71
_cell_measurement_wavelength 0.71073
_cell_volume 6330.0(17)
_computing_molecular_graphics 'Ortep-3 for Windows (Farrugia, 1997)'
_computing_publication_material 'WinGX publication routines (Farrugia, 1999)'
_computing_structure_refinement 'SHELXL-97 (Sheldrick, 1997)'
_computing_structure_solution 'SHELXS-97 (Sheldrick, 1997)'
_diffrn_ambient_temperature 198(2)
_diffrn_measured_fraction_theta_full 0.997
_diffrn_measured_fraction_theta_max 0.997
_diffrn_measurement_device_type 'Bruker APEX'
_diffrn_measurement_method '0.3 wide w/ exposures'
_diffrn_radiation_monochromator graphite
_diffrn_radiation_probe x-ray
_diffrn_radiation_source 'fine-focus sealed tube'
_diffrn_radiation_type MoK\a
_diffrn_radiation_wavelength 0.71073
_diffrn_reflns_av_R_equivalents 0.0527
_diffrn_reflns_av_unetI/netI 0.0581
_diffrn_reflns_limit_h_max 18
_diffrn_reflns_limit_h_min -18
_diffrn_reflns_limit_k_max 63
_diffrn_reflns_limit_k_min -60
_diffrn_reflns_limit_l_max 12
_diffrn_reflns_limit_l_min -12
_diffrn_reflns_number 15823
_diffrn_reflns_theta_full 28.35
_diffrn_reflns_theta_max 28.35
_diffrn_reflns_theta_min 1.71
_diffrn_standards_decay_% 0
_diffrn_standards_interval_count 0
_diffrn_standards_interval_time 0
_diffrn_standards_number 0
_exptl_absorpt_coefficient_mu 0.707
_exptl_absorpt_correction_type none
_exptl_crystal_colour yellow
_exptl_crystal_density_diffrn 1.651
_exptl_crystal_description fragment
_exptl_crystal_F_000 3232
_exptl_crystal_size_max 0.1
_exptl_crystal_size_mid 0.1
_exptl_crystal_size_min 0.1
_refine_diff_density_max 0.606
_refine_diff_density_min -0.282
_refine_diff_density_rms 0.071
_refine_ls_abs_structure_details 'Flack H D (1983), Acta Cryst. A39, 876-881'
_refine_ls_abs_structure_Flack -0.007(18)
_refine_ls_extinction_method none
_refine_ls_goodness_of_fit_ref 1.018
_refine_ls_hydrogen_treatment mixed
_refine_ls_matrix_type full
_refine_ls_number_parameters 222
_refine_ls_number_reflns 3879
_refine_ls_number_restraints 2
_refine_ls_restrained_S_all 1.019
_refine_ls_R_factor_all 0.0494
_refine_ls_R_factor_gt 0.0409
_refine_ls_shift/su_max 0
_refine_ls_shift/su_mean 0
_refine_ls_structure_factor_coef Fsqd
_refine_ls_weighting_details 'calc w=1/[\s^2^(Fo^2^)+(0.0559P)^2^+0.0000P] where P=(Fo^2^+2Fc^2^)/3'
_refine_ls_weighting_scheme calc
_refine_ls_wR_factor_gt 0.0955
_refine_ls_wR_factor_ref 0.0998
_reflns_number_gt 3390
_reflns_number_total 3879
_reflns_threshold_expression >2sigma(I)
_cod_data_source_file ic2009495_si_001_2.cif
_cod_data_source_block Fedebpn
_cod_original_cell_volume 6330.1(18)
_cod_database_code 4326320

loop_
_symmetry_equiv_pos_as_xyz
'x, y, z'
'-x, -y, z'
'x+1/4, -y+1/4, z+1/4'
'-x+1/4, y+1/4, z+1/4'
'x, y+1/2, z+1/2'
'-x, -y+1/2, z+1/2'
'x+1/4, -y+3/4, z+3/4'
'-x+1/4, y+3/4, z+3/4'
'x+1/2, y, z+1/2'
'-x+1/2, -y, z+1/2'
'x+3/4, -y+1/4, z+3/4'
'-x+3/4, y+1/4, z+3/4'
'x+1/2, y+1/2, z'
'-x+1/2, -y+1/2, z'
'x+3/4, -y+3/4, z+1/4'
'-x+3/4, y+3/4, z+1/4'

loop_
_atom_site_label
_atom_site_type_symbol
_atom_site_fract_x
_atom_site_fract_y
_atom_site_fract_z
_atom_site_U_iso_or_equiv
_atom_site_adp_type
_atom_site_occupancy
_atom_site_symmetry_multiplicity
_atom_site_calc_flag
_atom_site_refinement_flags
Fe1 Fe 0 0 0.31755(5) 0.02554(13) Uani 1 2 d S
S2 S 0.09970(5) 0.065946(14) 0.85366(8) 0.03597(17) Uani 1 1 d .
O1W O 0 0 0.0873(3) 0.0368(6) Uani 1 2 d SD
O2 O 0.10971(13) -0.08255(4) 0.3553(2) 0.0368(4) Uani 1 1 d .
O1 O 0.08181(13) -0.04028(4) 0.2637(2) 0.0335(4) Uani 1 1 d .
F2 F 0.07085(16) 0.10565(4) 1.0410(2) 0.0598(5) Uani 1 1 d .
C6 C 0.0535(2) -0.00114(6) 0.6403(3) 0.0374(6) Uani 1 1 d .
H6A H 0.0811 0.0174 0.6473 0.045 Uiso 1 1 calc R
H6B H 0.0739 -0.0118 0.7218 0.045 Uiso 1 1 calc R
C9 C 0.09084(17) -0.05592(5) 0.3639(3) 0.0307(6) Uani 1 1 d .
N1 N 0.12712(14) 0.02728(4) 0.3243(3) 0.0303(4) Uani 1 1 d .
F3 F 0.12880(14) 0.11995(4) 0.8447(3) 0.0627(6) Uani 1 1 d .
N2 N 0.08856(16) -0.01491(5) 0.5106(3) 0.0310(5) Uani 1 1 d .
F1 F -0.01799(15) 0.10845(5) 0.8594(4) 0.0776(9) Uani 1 1 d .
C1 C 0.19726(19) 0.02097(6) 0.4162(3) 0.0335(6) Uani 1 1 d .
C8 C 0.0808(2) -0.04578(6) 0.5137(3) 0.0342(6) Uani 1 1 d .
H8A H 0.0194 -0.0514 0.552 0.041 Uiso 1 1 calc R
H8B H 0.1309 -0.0537 0.5722 0.041 Uiso 1 1 calc R
O5 O 0.19112(17) 0.06231(5) 0.9172(3) 0.0541(6) Uani 1 1 d .
O3 O 0.02383(16) 0.04977(5) 0.9166(3) 0.0498(6) Uani 1 1 d .
C20 C 0.0687(2) 0.10177(7) 0.9004(4) 0.0439(7) Uani 1 1 d .
C10 C 0.1337(2) -0.09313(6) 0.2144(3) 0.0418(7) Uani 1 1 d .
H10A H 0.1953 -0.0859 0.1845 0.05 Uiso 1 1 calc R
H10B H 0.0857 -0.0873 0.1466 0.05 Uiso 1 1 calc R
C5 C 0.1371(2) 0.05076(6) 0.2482(3) 0.0359(6) Uani 1 1 d .
H5 H 0.0898 0.0552 0.183 0.043 Uiso 1 1 calc R
O4 O 0.1007(2) 0.06669(5) 0.7025(3) 0.0624(7) Uani 1 1 d .
C7 C 0.1896(2) -0.00683(6) 0.4884(4) 0.0379(7) Uani 1 1 d .
H7A H 0.2211 -0.021 0.4317 0.045 Uiso 1 1 calc R
H7B H 0.2219 -0.0059 0.5788 0.045 Uiso 1 1 calc R
C2 C 0.2753(2) 0.03817(7) 0.4363(3) 0.0404(7) Uani 1 1 d .
H2 H 0.3218 0.0335 0.5023 0.049 Uiso 1 1 calc R
C11 C 0.1367(3) -0.12458(7) 0.2239(4) 0.0554(10) Uani 1 1 d .
H11A H 0.1526 -0.1323 0.1333 0.083 Uiso 1 1 calc R
H11B H 0.0753 -0.1315 0.2529 0.083 Uiso 1 1 calc R
H11C H 0.1842 -0.1301 0.2915 0.083 Uiso 1 1 calc R
C4 C 0.2143(2) 0.06866(6) 0.2618(4) 0.0407(7) Uani 1 1 d .
H4 H 0.219 0.0847 0.2065 0.049 Uiso 1 1 calc R
C3 C 0.2838(2) 0.06232(7) 0.3582(4) 0.0460(8) Uani 1 1 d .
H3 H 0.3359 0.0742 0.3708 0.055 Uiso 1 1 calc R
H1W H 0.011(2) 0.0149(5) 0.034(3) 0.044(10) Uiso 1 1 d D

loop_
_atom_site_aniso_label
_atom_site_aniso_U_11
_atom_site_aniso_U_22
_atom_site_aniso_U_33
_atom_site_aniso_U_23
_atom_site_aniso_U_13
_atom_site_aniso_U_12
Fe1 0.0270(2) 0.0253(2) 0.0243(2) 0 0 0.00251(19)
S2 0.0405(4) 0.0295(3) 0.0379(4) 0.0024(3) -0.0045(3) -0.0009(3)
O1W 0.0572(17) 0.0271(14) 0.0263(15) 0 0 -0.0018(11)
O2 0.0434(10) 0.0282(9) 0.0388(11) -0.0021(9) 0.0010(9) 0.0024(7)
O1 0.0366(9) 0.0323(10) 0.0315(10) 0.0009(9) -0.0014(8) 0.0053(8)
F2 0.0674(12) 0.0537(12) 0.0583(14) -0.0128(10) 0.0142(10) -0.0042(9)
C6 0.0545(17) 0.0321(15) 0.0257(14) -0.0012(11) -0.0053(12) 0.0089(12)
C9 0.0263(12) 0.0280(12) 0.0378(15) -0.0002(12) -0.0020(11) 0.0010(9)
N1 0.0289(10) 0.0271(10) 0.0348(12) -0.0026(10) -0.0018(9) -0.0009(8)
F3 0.0764(13) 0.0393(9) 0.0723(15) 0.0043(11) 0.0068(12) -0.0193(9)
N2 0.0356(11) 0.0260(11) 0.0312(12) -0.0014(9) -0.0012(9) 0.0043(8)
F1 0.0538(12) 0.0543(12) 0.125(3) 0.0094(14) -0.0248(14) 0.0153(9)
C1 0.0325(13) 0.0340(14) 0.0340(14) -0.0068(12) 0.0010(11) 0.0045(11)
C8 0.0439(15) 0.0282(13) 0.0305(14) 0.0029(11) 0.0003(12) 0.0050(11)
O5 0.0415(12) 0.0552(14) 0.0656(17) 0.0046(12) -0.0037(10) 0.0121(11)
O3 0.0478(12) 0.0376(12) 0.0638(16) 0.0128(11) -0.0068(11) -0.0108(9)
C20 0.0404(16) 0.0354(15) 0.056(2) 0.0033(14) -0.0031(14) -0.0039(12)
C10 0.0478(17) 0.0381(16) 0.0396(17) -0.0084(13) -0.0035(14) 0.0027(12)
C5 0.0363(14) 0.0377(15) 0.0337(15) -0.0006(12) 0.0009(12) -0.0010(11)
O4 0.100(2) 0.0464(14) 0.0413(14) -0.0031(12) -0.0062(13) -0.0157(14)
C7 0.0336(14) 0.0365(15) 0.0437(17) -0.0029(13) -0.0100(12) 0.0042(11)
C2 0.0315(14) 0.0506(18) 0.0392(17) -0.0089(14) -0.0045(12) 0.0018(12)
C11 0.069(2) 0.0352(17) 0.062(3) -0.0113(18) 0.006(2) 0.0024(16)
C4 0.0417(15) 0.0365(15) 0.0440(17) -0.0034(13) 0.0078(14) -0.0069(12)
C3 0.0348(14) 0.0518(18) 0.0515(19) -0.0137(16) 0.0049(15) -0.0119(12)

loop_
_atom_type_symbol
_atom_type_description
_atom_type_scat_dispersion_real
_atom_type_scat_dispersion_imag
_atom_type_scat_source
C C 0.0033 0.0016 'International Tables Vol C Tables 4.2.6.8 and 6.1.1.4'
H H 0 0 'International Tables Vol C Tables 4.2.6.8 and 6.1.1.4'
N N 0.0061 0.0033 'International Tables Vol C Tables 4.2.6.8 and 6.1.1.4'
O O 0.0106 0.006 'International Tables Vol C Tables 4.2.6.8 and 6.1.1.4'
F F 0.0171 0.0103 'International Tables Vol C Tables 4.2.6.8 and 6.1.1.4'
S S 0.1246 0.1234 'International Tables Vol C Tables 4.2.6.8 and 6.1.1.4'
Fe Fe 0.3463 0.8444 'International Tables Vol C Tables 4.2.6.8 and 6.1.1.4'

loop_
_geom_angle_atom_site_label_1
_geom_angle_atom_site_label_2
_geom_angle_atom_site_label_3
_geom_angle
_geom_angle_site_symmetry_1
_geom_angle_site_symmetry_3
O1W Fe1 N1 91.66(7) . 2
O1W Fe1 N1 91.66(7) . .
N1 Fe1 N1 176.68(13) 2 .
O1W Fe1 O1 77.14(5) . .
N1 Fe1 O1 85.05(7) 2 .
N1 Fe1 O1 95.70(7) . .
O1W Fe1 O1 77.14(5) . 2
N1 Fe1 O1 95.70(7) 2 2
N1 Fe1 O1 85.05(7) . 2
O1 Fe1 O1 154.27(11) . 2
O1W Fe1 N2 142.05(6) . .
N1 Fe1 N2 103.07(8) 2 .
N1 Fe1 N2 74.22(8) . .
O1 Fe1 N2 69.70(8) . .
O1 Fe1 N2 134.27(8) 2 .
O1W Fe1 N2 142.05(6) . 2
N1 Fe1 N2 74.22(8) 2 2
N1 Fe1 N2 103.07(8) . 2
O1 Fe1 N2 134.27(8) . 2
O1 Fe1 N2 69.70(8) 2 2
N2 Fe1 N2 75.91(11) . 2
O5 S2 O4 114.66(17) . .
O5 S2 O3 114.87(15) . .
O4 S2 O3 115.73(16) . .
O5 S2 C20 103.01(15) . .
O4 S2 C20 102.88(16) . .
O3 S2 C20 103.13(15) . .
Fe1 O1W H1W 125(2) . .
C9 O2 C10 116.1(2) . .
C9 O1 Fe1 113.10(18) . .
N2 C6 C6 111.3(2) . 2
N2 C6 H6A 109.4 . .
C6 C6 H6A 109.4 2 .
N2 C6 H6B 109.4 . .
C6 C6 H6B 109.4 2 .
H6A C6 H6B 108 . .
O1 C9 O2 124.9(3) . .
O1 C9 C8 122.0(2) . .
O2 C9 C8 113.0(2) . .
C5 N1 C1 117.4(2) . .
C5 N1 Fe1 124.21(18) . .
C1 N1 Fe1 118.30(19) . .
C8 N2 C6 113.7(2) . .
C8 N2 C7 109.4(2) . .
C6 N2 C7 108.6(2) . .
C8 N2 Fe1 106.40(17) . .
C6 N2 Fe1 110.06(16) . .
C7 N2 Fe1 108.50(17) . .
N1 C1 C2 122.2(3) . .
N1 C1 C7 116.3(2) . .
C2 C1 C7 121.4(3) . .
N2 C8 C9 107.1(2) . .
N2 C8 H8A 110.3 . .
C9 C8 H8A 110.3 . .
N2 C8 H8B 110.3 . .
C9 C8 H8B 110.3 . .
H8A C8 H8B 108.5 . .
F1 C20 F3 108.1(3) . .
F1 C20 F2 106.3(3) . .
F3 C20 F2 107.0(3) . .
F1 C20 S2 112.1(2) . .
F3 C20 S2 111.7(2) . .
F2 C20 S2 111.4(2) . .
O2 C10 C11 107.2(3) . .
O2 C10 H10A 110.3 . .
C11 C10 H10A 110.3 . .
O2 C10 H10B 110.3 . .
C11 C10 H10B 110.3 . .
H10A C10 H10B 108.5 . .
N1 C5 C4 123.2(3) . .
N1 C5 H5 118.4 . .
C4 C5 H5 118.4 . .
N2 C7 C1 111.4(2) . .
N2 C7 H7A 109.4 . .
C1 C7 H7A 109.4 . .
N2 C7 H7B 109.4 . .
C1 C7 H7B 109.4 . .
H7A C7 H7B 108 . .
C3 C2 C1 119.5(3) . .
C3 C2 H2 120.2 . .
C1 C2 H2 120.2 . .
C10 C11 H11A 109.5 . .
C10 C11 H11B 109.5 . .
H11A C11 H11B 109.5 . .
C10 C11 H11C 109.5 . .
H11A C11 H11C 109.5 . .
H11B C11 H11C 109.5 . .
C3 C4 C5 118.7(3) . .
C3 C4 H4 120.6 . .
C5 C4 H4 120.6 . .
C4 C3 C2 119.0(3) . .
C4 C3 H3 120.5 . .
C2 C3 H3 120.5 . .

loop_
_geom_bond_atom_site_label_1
_geom_bond_atom_site_label_2
_geom_bond_distance
_geom_bond_site_symmetry_2
Fe1 O1W 2.184(3) .
Fe1 N1 2.204(2) 2
Fe1 N1 2.204(2) .
Fe1 O1 2.2946(19) .
Fe1 O1 2.2946(19) 2
Fe1 N2 2.322(2) .
Fe1 N2 2.322(2) 2
S2 O5 1.424(2) .
S2 O4 1.434(3) .
S2 O3 1.441(2) .
S2 C20 1.819(3) .
O1W H1W 0.891(18) .
O2 C9 1.300(3) .
O2 C10 1.468(4) .
O1 C9 1.215(3) .
F2 C20 1.347(4) .
C6 N2 1.478(4) .
C6 C6 1.499(6) 2
C6 H6A 0.97 .
C6 H6B 0.97 .
C9 C8 1.508(4) .
N1 C5 1.340(4) .
N1 C1 1.346(4) .
F3 C20 1.318(4) .
N2 C8 1.478(3) .
N2 C7 1.479(4) .
F1 C20 1.313(4) .
C1 C2 1.378(4) .
C1 C7 1.497(4) .
C8 H8A 0.97 .
C8 H8B 0.97 .
C10 C11 1.505(5) .
C10 H10A 0.97 .
C10 H10B 0.97 .
C5 C4 1.383(4) .
C5 H5 0.93 .
C7 H7A 0.97 .
C7 H7B 0.97 .
C2 C3 1.375(5) .
C2 H2 0.93 .
C11 H11A 0.96 .
C11 H11B 0.96 .
C11 H11C 0.96 .
C4 C3 1.368(5) .
C4 H4 0.93 .
C3 H3 0.93 .
